data_4319094
loop_
_publ_author_name
'Wade A. Neiwert'
'Jennifer J. Cowan'
'Kenneth I. Hardcastle'
'Craig L. Hill'
'Ira A. Weinstock'

_publ_contact_author_address
;
Emory University
Department of Chemistry
X-ray Crystallography Laboratory
Atlanta GA 30322-2210
USA
;
_publ_contact_author_email khardca@emory.edu
_publ_contact_author_fax 404-727-6586
_publ_contact_author_name 'Kenneth I. Hardcastle'
_publ_contact_author_phone 404-727-6140
_publ_section_title
;
 Stability and Structure in \a- and \b-Keggin Heteropolytungstates,
 [Xn+W12O40](8-n)-, X = p-Block Cation
;
_journal_name_full 'Inorganic Chemistry'
_journal_page_first 6950
_journal_page_last 6952
_journal_paper_doi 10.1021/ic026023r
_journal_volume 41
_journal_year 2002
_chemical_formula_moiety beta-Cs3.5K1.5[AlW12O40]
_chemical_formula_sum 'Al Cs3.5 K1.5 O44.95 W12'
_chemical_formula_weight 3476.22
_chemical_name_systematic
; 
 ? 
;
_space_group_IT_number 167
_symmetry_cell_setting rhombohedral
_symmetry_space_group_name_Hall '-R 3 2"c'
_symmetry_space_group_name_H-M 'R -3 c :H'
_atom_sites_solution_hydrogens geom
_atom_sites_solution_primary direct
_atom_sites_solution_secondary difmap
_audit_creation_method SHELXL-97
_cell_angle_alpha 90.00
_cell_angle_beta 90.00
_cell_angle_gamma 120.00
_cell_formula_units_Z 12
_cell_length_a 17.4163(8)
_cell_length_b 17.4163(8)
_cell_length_c 47.663(5)
_cell_measurement_reflns_used 7765
_cell_measurement_temperature 100(2)
_cell_measurement_theta_max 32.70
_cell_measurement_theta_min 2.34
_cell_volume 12520.6(15)
_computing_cell_refinement 'Bruker SMART'
_computing_data_collection 'Bruker SMART'
_computing_data_reduction 'Bruker SAINT'
_computing_molecular_graphics 'Bruker SHELXTL'
_computing_publication_material 'Bruker SHELXTL'
_computing_structure_refinement 'SHELXL-97 (Sheldrick, 1997)'
_computing_structure_solution 'SHELXS-97 (Sheldrick, 1990)'
_diffrn_ambient_temperature 100(2)
_diffrn_measured_fraction_theta_full 0.944
_diffrn_measured_fraction_theta_max 0.944
_diffrn_measurement_device_type 'CCD area detector'
_diffrn_measurement_method 'phi and omega scans'
_diffrn_radiation_monochromator graphite
_diffrn_radiation_source 'fine-focus sealed tube'
_diffrn_radiation_type MoK\a
_diffrn_radiation_wavelength 0.71073
_diffrn_reflns_av_R_equivalents 0.1047
_diffrn_reflns_av_sigmaI/netI 0.0568
_diffrn_reflns_limit_h_max 26
_diffrn_reflns_limit_h_min -26
_diffrn_reflns_limit_k_max 26
_diffrn_reflns_limit_k_min -26
_diffrn_reflns_limit_l_max 71
_diffrn_reflns_limit_l_min -72
_diffrn_reflns_number 63716
_diffrn_reflns_theta_full 33.08
_diffrn_reflns_theta_max 33.08
_diffrn_reflns_theta_min 1.60
_exptl_absorpt_coefficient_mu 36.219
_exptl_absorpt_correction_T_max 1.000
_exptl_absorpt_correction_T_min 0.346362
_exptl_absorpt_correction_type multi-scan
_exptl_absorpt_process_details 'SADABS, Sheldrick'
_exptl_crystal_colour colorless
_exptl_crystal_density_diffrn 5.532
_exptl_crystal_density_method 'not measured'
_exptl_crystal_description prism
_exptl_crystal_F_000 17779
_exptl_crystal_size_max 0.39
_exptl_crystal_size_mid 0.36
_exptl_crystal_size_min 0.22
_refine_diff_density_max 8.302
_refine_diff_density_min -9.085
_refine_diff_density_rms 0.928
_refine_ls_extinction_method none
_refine_ls_goodness_of_fit_ref 1.114
_refine_ls_hydrogen_treatment mixed
_refine_ls_matrix_type full
_refine_ls_number_parameters 189
_refine_ls_number_reflns 4999
_refine_ls_number_restraints 0
_refine_ls_restrained_S_all 1.114
_refine_ls_R_factor_all 0.1002
_refine_ls_R_factor_gt 0.0865
_refine_ls_shift/su_max 0.052
_refine_ls_shift/su_mean 0.003
_refine_ls_structure_factor_coef Fsqd
_refine_ls_weighting_details 'calc w=1/[\s^2^(Fo^2^)+(0.1000P)^2^+7000.0000P] where P=(Fo^2^+2Fc^2^)/3'
_refine_ls_weighting_scheme calc
_refine_ls_wR_factor_gt 0.2202
_refine_ls_wR_factor_ref 0.2269
_reflns_number_gt 4222
_reflns_number_total 4999
_reflns_threshold_expression >2sigma(I)
_cod_data_source_file ic026023r_s2_2.cif
_cod_data_source_block beta-Cs3.5K1.5[AlW12O40].5H2O
_cod_depositor_comments
;
The following automatic conversions were performed:

'_symmetry_cell_setting' value 'Rhombohedral' changed to
'rhombohedral' according to the built-in table from CIF Core
dictionary named 'cif_core.dic' version 2.4.1 from 2010-06-29.

Automatic conversion script
Id: cif_fix_values 1646 2011-03-28 12:23:43Z adriana 
;
_cod_original_cell_volume 12520.5(14)
_cod_original_sg_symbol_H-M 'R -3 c'
_cod_original_formula_sum 'Al Cs3.50 K1.50 O44.95 W12'
_cod_database_code 4319094

loop_
_symmetry_equiv_pos_as_xyz
'x, y, z'
'-y, x-y, z'
'-x+y, -x, z'
'y, x, -z+1/2'
'x-y, -y, -z+1/2'
'-x, -x+y, -z+1/2'
'x+2/3, y+1/3, z+1/3'
'-y+2/3, x-y+1/3, z+1/3'
'-x+y+2/3, -x+1/3, z+1/3'
'y+2/3, x+1/3, -z+5/6'
'x-y+2/3, -y+1/3, -z+5/6'
'-x+2/3, -x+y+1/3, -z+5/6'
'x+1/3, y+2/3, z+2/3'
'-y+1/3, x-y+2/3, z+2/3'
'-x+y+1/3, -x+2/3, z+2/3'
'y+1/3, x+2/3, -z+7/6'
'x-y+1/3, -y+2/3, -z+7/6'
'-x+1/3, -x+y+2/3, -z+7/6'
'-x, -y, -z'
'y, -x+y, -z'
'x-y, x, -z'
'-y, -x, z-1/2'
'-x+y, y, z-1/2'
'x, x-y, z-1/2'
'-x+2/3, -y+1/3, -z+1/3'
'y+2/3, -x+y+1/3, -z+1/3'
'x-y+2/3, x+1/3, -z+1/3'
'-y+2/3, -x+1/3, z-1/6'
'-x+y+2/3, y+1/3, z-1/6'
'x+2/3, x-y+1/3, z-1/6'
'-x+1/3, -y+2/3, -z+2/3'
'y+1/3, -x+y+2/3, -z+2/3'
'x-y+1/3, x+2/3, -z+2/3'
'-y+1/3, -x+2/3, z+1/6'
'-x+y+1/3, y+2/3, z+1/6'
'x+1/3, x-y+2/3, z+1/6'

loop_
_atom_site_label
_atom_site_type_symbol
_atom_site_fract_x
_atom_site_fract_y
_atom_site_fract_z
_atom_site_U_iso_or_equiv
_atom_site_adp_type
_atom_site_occupancy
_atom_site_symmetry_multiplicity
_atom_site_calc_flag
_atom_site_refinement_flags
_atom_site_disorder_assembly
_atom_site_disorder_group
W1 W 0.25533(4) 0.71274(4) 0.867733(14) 0.00861(13) Uani 1 1 d . . .
W2 W 0.27991(5) 0.83614(5) 0.803119(15) 0.01353(14) Uani 1 1 d . . .
W3 W 0.11810(5) 0.63291(5) 0.804856(17) 0.01548(15) Uani 1 1 d . . .
W4 W 0.23735(6) 0.70929(6) 0.747457(16) 0.01886(17) Uani 1 1 d . . .
Al1 Al 0.3333 0.6667 0.80547(18) 0.0054(14) Uiso 1 3 d S . .
O1 O 0.2018(9) 0.7430(8) 0.8916(3) 0.013(2) Uani 1 1 d . . .
O2 O 0.2869(11) 0.9365(11) 0.8071(3) 0.021(3) Uani 1 1 d . . .
O3 O 0.0059(9) 0.5891(12) 0.8092(4) 0.026(4) Uani 1 1 d . . .
O4 O 0.2079(13) 0.7222(12) 0.7140(3) 0.029(4) Uani 1 1 d . . .
O5 O 0.3333 0.6667 0.8416(5) 0.012(4) Uani 1 3 d S . .
O6 O 0.2616(9) 0.7012(9) 0.7932(3) 0.013(2) Uani 1 1 d . . .
O7 O 0.3689(9) 0.7685(8) 0.8842(2) 0.010(2) Uani 1 1 d . . .
O8 O 0.1598(8) 0.6434(9) 0.8420(3) 0.009(2) Uani 1 1 d . . .
O9 O 0.2905(8) 0.8044(9) 0.8410(3) 0.010(2) Uani 1 1 d . . .
O10 O 0.1558(10) 0.7573(10) 0.8072(3) 0.017(3) Uani 1 1 d . . .
O11 O 0.4056(9) 0.8771(9) 0.7991(3) 0.013(2) Uani 1 1 d . . .
O12 O 0.1233(10) 0.6507(10) 0.7645(3) 0.020(3) Uiso 1 1 d . . .
O13 O 0.2626(10) 0.8236(10) 0.7636(3) 0.020(3) Uiso 1 1 d . . .
O14 O 0.3650(10) 0.7629(10) 0.7436(3) 0.018(3) Uiso 1 1 d . . .
Cs1 Cs -0.1103(2) 0.3860(2) 0.81484(5) 0.0389(7) Uani 0.63 1 d P . .
Cs2 Cs 0.3542(2) 0.9421(2) 0.90397(9) 0.0494(8) Uani 0.53 1 d P . .
K1 K 0.0376(5) 0.6667 0.9167 0.0315(16) Uani 1 2 d S . .
O1W O 0.112(2) 0.774(2) 0.9565(7) 0.048(7) Uiso 0.75 1 d P . .
O2W O -0.120(2) 0.6667 0.9167 0.056(12) Uani 0.80 2 d SP . .
O3W O 0.400(3) 0.967(3) 0.8678(12) 0.047(12) Uani 0.50 1 d P . .

loop_
_atom_site_aniso_label
_atom_site_aniso_U_11
_atom_site_aniso_U_22
_atom_site_aniso_U_33
_atom_site_aniso_U_23
_atom_site_aniso_U_13
_atom_site_aniso_U_12
W1 0.0113(2) 0.0118(3) 0.0055(3) 0.00203(19) 0.0037(2) 0.0078(2)
W2 0.0197(3) 0.0145(3) 0.0109(3) 0.0069(2) 0.0039(2) 0.0120(2)
W3 0.0112(3) 0.0204(3) 0.0160(3) 0.0038(3) -0.0029(2) 0.0087(2)
W4 0.0246(3) 0.0285(4) 0.0066(3) 0.0032(3) -0.0043(3) 0.0156(3)
O1 0.017(5) 0.012(5) 0.013(6) -0.002(4) 0.006(5) 0.010(4)
O2 0.032(7) 0.027(7) 0.014(6) -0.010(5) -0.011(5) 0.023(6)
O3 0.007(5) 0.030(8) 0.043(10) 0.006(7) 0.000(6) 0.010(5)
O4 0.042(9) 0.032(8) 0.012(6) -0.002(6) -0.014(6) 0.018(7)
O5 0.014(6) 0.014(6) 0.007(9) 0.000 0.000 0.007(3)
O6 0.014(5) 0.012(5) 0.011(5) 0.003(4) -0.001(4) 0.006(4)
O7 0.017(5) 0.010(5) 0.003(5) -0.001(4) 0.002(4) 0.008(4)
O8 0.009(4) 0.017(5) 0.006(5) 0.002(4) -0.002(4) 0.009(4)
O9 0.013(5) 0.017(5) 0.006(5) 0.000(4) 0.004(4) 0.012(4)
O10 0.021(6) 0.018(6) 0.018(6) 0.011(5) 0.006(5) 0.013(5)
O11 0.021(6) 0.009(5) 0.009(5) 0.006(4) 0.005(5) 0.007(5)
Cs1 0.0460(14) 0.0522(16) 0.0115(9) -0.0022(9) -0.0005(9) 0.0194(12)
Cs2 0.0591(16) 0.0441(14) 0.068(2) -0.0335(14) -0.0453(16) 0.0431(13)
K1 0.038(3) 0.043(4) 0.015(3) 0.017(3) 0.0085(14) 0.022(2)
O2W 0.043(14) 0.07(3) 0.06(3) 0.06(2) 0.028(11) 0.033(13)
O3W 0.04(2) 0.031(19) 0.08(3) -0.01(2) -0.02(2) 0.024(16)

loop_
_atom_type_symbol
_atom_type_description
_atom_type_scat_dispersion_real
_atom_type_scat_dispersion_imag
_atom_type_scat_source
O O 0.0106 0.0060 'International Tables Vol C Tables 4.2.6.8 and 6.1.1.4'
Al Al 0.0645 0.0514 'International Tables Vol C Tables 4.2.6.8 and 6.1.1.4'
Cs Cs -0.3680 2.1192 'International Tables Vol C Tables 4.2.6.8 and 6.1.1.4'
W W -0.8490 6.8722 'International Tables Vol C Tables 4.2.6.8 and 6.1.1.4'
K K 0.2009 0.2494 'International Tables Vol C Tables 4.2.6.8 and 6.1.1.4'

loop_
_geom_angle_atom_site_label_1
_geom_angle_atom_site_label_2
_geom_angle_atom_site_label_3
_geom_angle
_geom_angle_site_symmetry_1
_geom_angle_site_symmetry_3
_geom_angle_publ_flag
O1 W1 O7 99.1(6) . . ?
O1 W1 O9 100.6(6) . . ?
O7 W1 O9 91.9(6) . . ?
O1 W1 O8 100.5(6) . . ?
O7 W1 O8 160.4(5) . . ?
O9 W1 O8 85.0(5) . . ?
O1 W1 O7 99.6(6) . 2_665 ?
O7 W1 O7 89.4(8) . 2_665 ?
O9 W1 O7 159.3(5) . 2_665 ?
O8 W1 O7 86.8(5) . 2_665 ?
O1 W1 O5 171.8(7) . . ?
O7 W1 O5 75.6(5) . . ?
O9 W1 O5 85.9(5) . . ?
O8 W1 O5 84.9(5) . . ?
O7 W1 O5 74.4(5) 2_665 . ?
O1 W1 Cs2 39.9(5) . 12_556 ?
O7 W1 Cs2 63.2(4) . 12_556 ?
O9 W1 Cs2 84.8(4) . 12_556 ?
O8 W1 Cs2 135.4(4) . 12_556 ?
O7 W1 Cs2 114.0(4) 2_665 12_556 ?
O5 W1 Cs2 137.3(2) . 12_556 ?
O2 W2 O13 98.9(7) . . ?
O2 W2 O10 101.6(7) . . ?
O13 W2 O10 87.8(7) . . ?
O2 W2 O9 102.9(6) . . ?
O13 W2 O9 158.2(6) . . ?
O10 W2 O9 86.2(6) . . ?
O2 W2 O11 98.3(7) . . ?
O13 W2 O11 91.6(6) . . ?
O10 W2 O11 159.9(6) . . ?
O9 W2 O11 87.0(5) . . ?
O2 W2 O6 173.4(6) . . ?
O13 W2 O6 75.0(6) . . ?
O10 W2 O6 75.7(6) . . ?
O9 W2 O6 83.1(5) . . ?
O11 W2 O6 84.8(5) . . ?
O2 W2 K1 49.3(5) . 31_566 ?
O13 W2 K1 50.3(5) . 31_566 ?
O10 W2 K1 104.2(4) . 31_566 ?
O9 W2 K1 151.4(4) . 31_566 ?
O11 W2 K1 90.7(4) . 31_566 ?
O6 W2 K1 125.0(3) . 31_566 ?
O2 W2 Cs1 44.6(5) . 3_565 ?
O13 W2 Cs1 104.5(5) . 3_565 ?
O10 W2 Cs1 144.8(5) . 3_565 ?
O9 W2 Cs1 92.3(4) . 3_565 ?
O11 W2 Cs1 54.3(4) . 3_565 ?
O6 W2 Cs1 139.1(3) . 3_565 ?
K1 W2 Cs1 63.83(8) 31_566 3_565 ?
O3 W3 O11 100.3(8) . 2_665 ?
O3 W3 O8 103.1(7) . . ?
O11 W3 O8 91.8(6) 2_665 . ?
O3 W3 O10 99.5(8) . . ?
O11 W3 O10 160.1(6) 2_665 . ?
O8 W3 O10 86.4(6) . . ?
O3 W3 O12 98.2(8) . . ?
O11 W3 O12 89.3(6) 2_665 . ?
O8 W3 O12 158.2(6) . . ?
O10 W3 O12 85.2(6) . . ?
O3 W3 O6 170.8(7) . . ?
O11 W3 O6 84.3(6) 2_665 . ?
O8 W3 O6 84.7(5) . . ?
O10 W3 O6 75.8(6) . . ?
O12 W3 O6 73.7(6) . . ?
O3 W3 Cs2 57.5(6) . 31_566 ?
O11 W3 Cs2 129.3(4) 2_665 31_566 ?
O8 W3 Cs2 134.9(4) . 31_566 ?
O10 W3 Cs2 61.3(5) . 31_566 ?
O12 W3 Cs2 55.5(5) . 31_566 ?
O6 W3 Cs2 113.4(4) . 31_566 ?
O3 W3 Cs2 71.9(6) . 30_465 ?
O11 W3 Cs2 121.5(4) 2_665 30_465 ?
O8 W3 Cs2 146.7(4) . 30_465 ?
O10 W3 Cs2 62.9(5) . 30_465 ?
O12 W3 Cs2 39.0(5) . 30_465 ?
O6 W3 Cs2 98.9(4) . 30_465 ?
Cs2 W3 Cs2 17.21(12) 31_566 30_465 ?
O4 W4 O14 100.7(8) . 2_665 ?
O4 W4 O12 99.5(8) . . ?
O14 W4 O12 91.5(7) 2_665 . ?
O4 W4 O14 101.1(8) . . ?
O14 W4 O14 84.4(9) 2_665 . ?
O12 W4 O14 159.4(7) . . ?
O4 W4 O13 99.2(8) . . ?
O14 W4 O13 159.2(7) 2_665 . ?
O12 W4 O13 91.2(7) . . ?
O14 W4 O13 85.9(7) . . ?
O4 W4 O6 170.7(8) . . ?
O14 W4 O6 86.6(6) 2_665 . ?
O12 W4 O6 74.4(6) . . ?
O14 W4 O6 85.2(6) . . ?
O13 W4 O6 74.3(6) . . ?
O4 W4 Cs2 61.3(7) . 30_465 ?
O14 W4 Cs2 126.1(5) 2_665 30_465 ?
O12 W4 Cs2 49.2(5) . 30_465 ?
O14 W4 Cs2 145.5(5) . 30_465 ?
O13 W4 Cs2 69.7(5) . 30_465 ?
O6 W4 Cs2 109.7(4) . 30_465 ?
O4 W4 Cs1 49.8(6) . 4_566 ?
O14 W4 Cs1 111.9(5) 2_665 4_566 ?
O12 W4 Cs1 143.0(5) . 4_566 ?
O14 W4 Cs1 55.8(5) . 4_566 ?
O13 W4 Cs1 77.0(5) . 4_566 ?
O6 W4 Cs1 132.7(3) . 4_566 ?
Cs2 W4 Cs1 94.13(8) 30_465 4_566 ?
O4 W4 Cs1 55.1(6) . 6_556 ?
O14 W4 Cs1 48.9(5) 2_665 6_556 ?
O12 W4 Cs1 83.4(5) . 6_556 ?
O14 W4 Cs1 108.3(5) . 6_556 ?
O13 W4 Cs1 151.9(5) . 6_556 ?
O6 W4 Cs1 129.6(3) . 6_556 ?
Cs2 W4 Cs1 86.39(7) 30_465 6_556 ?
Cs1 W4 Cs1 90.90(7) 4_566 6_556 ?
O5 Al1 O6 109.6(5) . . ?
O5 Al1 O6 109.6(5) . 3_565 ?
O6 Al1 O6 109.3(5) . 3_565 ?
O5 Al1 O6 109.6(5) . 2_665 ?
O6 Al1 O6 109.3(5) . 2_665 ?
O6 Al1 O6 109.3(5) 3_565 2_665 ?
W1 O1 K1 137.2(6) . . ?
W1 O1 Cs2 99.9(5) . . ?
K1 O1 Cs2 122.8(4) . . ?
W1 O1 Cs2 120.5(6) . 12_556 ?
K1 O1 Cs2 101.3(4) . 12_556 ?
Cs2 O1 Cs2 24.39(19) . 12_556 ?
W2 O2 K1 104.4(6) . 31_566 ?
W2 O2 Cs1 114.9(7) . 3_565 ?
K1 O2 Cs1 86.2(4) 31_566 3_565 ?
W3 O3 Cs1 117.9(8) . . ?
W3 O3 Cs1 148.0(9) . 33_556 ?
Cs1 O3 Cs1 74.8(4) . 33_556 ?
W3 O3 Cs2 97.6(7) . 31_566 ?
Cs1 O3 Cs2 127.4(5) . 31_566 ?
Cs1 O3 Cs2 95.6(4) 33_556 31_566 ?
W4 O4 Cs1 169.3(10) . 29_455 ?
W4 O4 Cs1 106.8(8) . 4_566 ?
Cs1 O4 Cs1 73.9(4) 29_455 4_566 ?
W4 O4 Cs2 94.2(8) . 30_465 ?
Cs1 O4 Cs2 94.3(5) 29_455 30_465 ?
Cs1 O4 Cs2 121.6(6) 4_566 30_465 ?
W4 O4 Cs1 102.4(7) . 6_556 ?
Cs1 O4 Cs1 69.0(3) 29_455 6_556 ?
Cs1 O4 Cs1 120.9(6) 4_566 6_556 ?
Cs2 O4 Cs1 105.7(5) 30_465 6_556 ?
Al1 O5 W1 123.4(5) . . ?
Al1 O5 W1 123.4(5) . 3_565 ?
W1 O5 W1 92.6(7) . 3_565 ?
Al1 O5 W1 123.4(5) . 2_665 ?
W1 O5 W1 92.6(7) . 2_665 ?
W1 O5 W1 92.6(7) 3_565 2_665 ?
Al1 O6 W3 122.6(7) . . ?
Al1 O6 W4 122.7(8) . . ?
W3 O6 W4 94.5(5) . . ?
Al1 O6 W2 122.6(7) . . ?
W3 O6 W2 92.3(5) . . ?
W4 O6 W2 94.1(5) . . ?
W1 O7 W1 117.4(6) . 3_565 ?
W1 O7 Cs2 92.8(5) . . ?
W1 O7 Cs2 137.9(6) 3_565 . ?
W3 O8 W1 145.7(7) . . ?
W1 O9 W2 147.1(7) . . ?
W1 O9 Cs2 82.1(4) . . ?
W2 O9 Cs2 128.6(6) . . ?
W2 O10 W3 115.5(8) . . ?
W2 O10 Cs2 129.5(6) . 31_566 ?
W3 O10 Cs2 90.2(5) . 31_566 ?
W3 O11 W2 158.3(8) 3_565 . ?
W3 O11 Cs1 93.2(5) 3_565 3_565 ?
W2 O11 Cs1 99.8(5) . 3_565 ?
W4 O12 W3 117.4(8) . . ?
W4 O12 Cs2 104.5(6) . 30_465 ?
W3 O12 Cs2 118.9(7) . 30_465 ?
W4 O12 Cs2 124.5(7) . 31_566 ?
W3 O12 Cs2 95.9(6) . 31_566 ?
Cs2 O12 Cs2 23.8(2) 30_465 31_566 ?
W2 O13 W4 116.5(8) . . ?
W2 O13 K1 99.4(6) . 31_566 ?
W4 O13 K1 144.1(8) . 31_566 ?
W4 O14 W4 152.8(9) 3_565 . ?
W4 O14 Cs1 107.0(6) 3_565 4_566 ?
W4 O14 Cs1 96.6(6) . 4_566 ?
O3 Cs1 O1W 135.8(7) . 28 ?
O3 Cs1 O4 95.2(5) . 35_445 ?
O1W Cs1 O4 119.4(7) 28 35_445 ?
O3 Cs1 O4 143.5(4) . 4_456 ?
O1W Cs1 O4 52.6(7) 28 4_456 ?
O4 Cs1 O4 108.5(6) 35_445 4_456 ?
O3 Cs1 O3W 78.8(9) . 2_665 ?
O1W Cs1 O3W 99.1(10) 28 2_665 ?
O4 Cs1 O3W 53.9(9) 35_445 2_665 ?
O4 Cs1 O3W 137.7(9) 4_456 2_665 ?
O3 Cs1 O3 127.8(3) . 32_446 ?
O1W Cs1 O3 60.0(7) 28 32_446 ?
O4 Cs1 O3 63.0(5) 35_445 32_446 ?
O4 Cs1 O3 88.3(4) 4_456 32_446 ?
O3W Cs1 O3 49.5(9) 2_665 32_446 ?
O3 Cs1 O2 93.8(4) . 2_665 ?
O1W Cs1 O2 50.9(7) 28 2_665 ?
O4 Cs1 O2 109.7(5) 35_445 2_665 ?
O4 Cs1 O2 103.4(5) 4_456 2_665 ?
O3W Cs1 O2 60.2(8) 2_665 2_665 ?
O3 Cs1 O2 57.3(4) 32_446 2_665 ?
O3 Cs1 O14 94.0(4) . 4_456 ?
O1W Cs1 O14 84.1(7) 28 4_456 ?
O4 Cs1 O14 130.3(5) 35_445 4_456 ?
O4 Cs1 O14 49.5(4) 4_456 4_456 ?
O3W Cs1 O14 172.3(9) 2_665 4_456 ?
O3 Cs1 O14 137.1(4) 32_446 4_456 ?
O2 Cs1 O14 118.2(4) 2_665 4_456 ?
O3 Cs1 O2W 66.9(7) . 32_446 ?
O1W Cs1 O2W 73.4(9) 28 32_446 ?
O4 Cs1 O2W 160.0(5) 35_445 32_446 ?
O4 Cs1 O2W 91.4(4) 4_456 32_446 ?
O3W Cs1 O2W 111.4(9) 2_665 32_446 ?
O3 Cs1 O2W 120.3(7) 32_446 32_446 ?
O2 Cs1 O2W 65.0(6) 2_665 32_446 ?
O14 Cs1 O2W 62.7(3) 4_456 32_446 ?
O3 Cs1 O11 47.9(4) . 2_665 ?
O1W Cs1 O11 91.4(7) 28 2_665 ?
O4 Cs1 O11 112.1(4) 35_445 2_665 ?
O4 Cs1 O11 135.7(4) 4_456 2_665 ?
O3W Cs1 O11 63.1(9) 2_665 2_665 ?
O3 Cs1 O11 94.6(4) 32_446 2_665 ?
O2 Cs1 O11 46.2(4) 2_665 2_665 ?
O14 Cs1 O11 110.1(3) 4_456 2_665 ?
O2W Cs1 O11 49.5(2) 32_446 2_665 ?
O3 Cs1 O4 60.6(4) . 6_556 ?
O1W Cs1 O4 129.6(7) 28 6_556 ?
O4 Cs1 O4 100.2(5) 35_445 6_556 ?
O4 Cs1 O4 87.5(6) 4_456 6_556 ?
O3W Cs1 O4 130.4(8) 2_665 6_556 ?
O3 Cs1 O4 160.2(4) 32_446 6_556 ?
O2 Cs1 O4 142.5(4) 2_665 6_556 ?
O14 Cs1 O4 45.6(4) 4_456 6_556 ?
O2W Cs1 O4 79.2(6) 32_446 6_556 ?
O11 Cs1 O4 101.9(4) 2_665 6_556 ?
O3 Cs1 Cs1 56.0(3) . 33_556 ?
O1W Cs1 Cs1 168.0(6) 28 33_556 ?
O4 Cs1 Cs1 54.0(3) 35_445 33_556 ?
O4 Cs1 Cs1 117.7(4) 4_456 33_556 ?
O3W Cs1 Cs1 84.6(8) 2_665 33_556 ?
O3 Cs1 Cs1 116.4(3) 32_446 33_556 ?
O2 Cs1 Cs1 138.7(3) 2_665 33_556 ?
O14 Cs1 Cs1 93.6(3) 4_456 33_556 ?
O2W Cs1 Cs1 116.0(7) 32_446 33_556 ?
O11 Cs1 Cs1 100.4(3) 2_665 33_556 ?
O4 Cs1 Cs1 50.0(3) 6_556 33_556 ?
Cs2 Cs2 O3W 174.0(15) 12_556 . ?
Cs2 Cs2 O1 80.3(3) 12_556 . ?
O3W Cs2 O1 96.2(14) . . ?
Cs2 Cs2 O3W 3.4(8) 12_556 12_556 ?
O3W Cs2 O3W 176.9(14) . 12_556 ?
O1 Cs2 O3W 83.3(9) . 12_556 ?
Cs2 Cs2 O12 82.3(3) 12_556 36_565 ?
O3W Cs2 O12 100.3(14) . 36_565 ?
O1 Cs2 O12 160.2(4) . 36_565 ?
O3W Cs2 O12 79.7(9) 12_556 36_565 ?
Cs2 Cs2 O1 75.3(3) 12_556 12_556 ?
O3W Cs2 O1 109.8(14) . 12_556 ?
O1 Cs2 O1 91.8(5) . 12_556 ?
O3W Cs2 O1 73.3(8) 12_556 12_556 ?
O12 Cs2 O1 92.9(4) 36_565 12_556 ?
Cs2 Cs2 O7 106.5(2) 12_556 . ?
O3W Cs2 O7 74.3(14) . . ?
O1 Cs2 O7 49.9(3) . . ?
O3W Cs2 O7 107.4(8) 12_556 . ?
O12 Cs2 O7 146.2(4) 36_565 . ?
O1 Cs2 O7 59.7(3) 12_556 . ?
Cs2 Cs2 O12 73.9(3) 12_556 31_566 ?
O3W Cs2 O12 101.6(14) . 31_566 ?
O1 Cs2 O12 92.1(4) . 31_566 ?
O3W Cs2 O12 75.4(8) 12_556 31_566 ?
O12 Cs2 O12 74.0(5) 36_565 31_566 ?
O1 Cs2 O12 147.8(4) 12_556 31_566 ?
O7 Cs2 O12 139.7(4) . 31_566 ?
Cs2 Cs2 O1W 138.7(7) 12_556 12_556 ?
O3W Cs2 O1W 47.2(15) . 12_556 ?
O1 Cs2 O1W 114.2(7) . 12_556 ?
O3W Cs2 O1W 135.8(10) 12_556 12_556 ?
O12 Cs2 O1W 85.2(7) 36_565 12_556 ?
O1 Cs2 O1W 66.2(6) 12_556 12_556 ?
O7 Cs2 O1W 66.5(7) . 12_556 ?
O12 Cs2 O1W 138.8(7) 31_566 12_556 ?
Cs2 Cs2 O3 121.2(3) 12_556 31_566 ?
O3W Cs2 O3 55.1(14) . 31_566 ?
O1 Cs2 O3 107.5(4) . 31_566 ?
O3W Cs2 O3 122.1(8) 12_556 31_566 ?
O12 Cs2 O3 73.9(4) 36_565 31_566 ?
O1 Cs2 O3 155.9(4) 12_556 31_566 ?
O7 Cs2 O3 123.0(4) . 31_566 ?
O12 Cs2 O3 48.3(4) 31_566 31_566 ?
O1W Cs2 O3 92.2(7) 12_556 31_566 ?
Cs2 Cs2 O10 100.6(4) 12_556 31_566 ?
O3W Cs2 O10 73.4(14) . 31_566 ?
O1 Cs2 O10 62.0(4) . 31_566 ?
O3W Cs2 O10 103.6(8) 12_556 31_566 ?
O12 Cs2 O10 112.5(4) 36_565 31_566 ?
O1 Cs2 O10 153.7(4) 12_556 31_566 ?
O7 Cs2 O10 98.1(4) . 31_566 ?
O12 Cs2 O10 44.6(4) 31_566 31_566 ?
O1W Cs2 O10 120.5(6) 12_556 31_566 ?
O3 Cs2 O10 47.0(4) 31_566 31_566 ?
Cs2 Cs2 O4 128.8(3) 12_556 36_565 ?
O3W Cs2 O4 54.6(14) . 36_565 ?
O1 Cs2 O4 150.7(4) . 36_565 ?
O3W Cs2 O4 125.9(9) 12_556 36_565 ?
O12 Cs2 O4 46.9(4) 36_565 36_565 ?
O1 Cs2 O4 98.0(4) 12_556 36_565 ?
O7 Cs2 O4 113.2(4) . 36_565 ?
O12 Cs2 O4 94.1(4) 31_566 36_565 ?
O1W Cs2 O4 47.8(7) 12_556 36_565 ?
O3 Cs2 O4 58.3(4) 31_566 36_565 ?
O10 Cs2 O4 104.3(4) 31_566 36_565 ?
O1W K1 O1W 163.6(17) 11_566 . ?
O1W K1 O1 86.8(8) 11_566 11_566 ?
O1W K1 O1 80.1(9) . 11_566 ?
O1W K1 O1 80.1(9) 11_566 . ?
O1W K1 O1 86.8(9) . . ?
O1 K1 O1 74.2(6) 11_566 . ?
O1W K1 O2W 98.2(9) 11_566 . ?
O1W K1 O2W 98.2(9) . . ?
O1 K1 O2W 142.9(3) 11_566 . ?
O1 K1 O2W 142.9(3) . . ?
O1W K1 O13 118.0(8) 11_566 31_566 ?
O1W K1 O13 68.0(9) . 31_566 ?
O1 K1 O13 138.1(5) 11_566 31_566 ?
O1 K1 O13 77.5(4) . 31_566 ?
O2W K1 O13 70.7(3) . 31_566 ?
O1W K1 O13 68.0(9) 11_566 35_445 ?
O1W K1 O13 118.0(8) . 35_445 ?
O1 K1 O13 77.5(4) 11_566 35_445 ?
O1 K1 O13 138.1(5) . 35_445 ?
O2W K1 O13 70.7(4) . 35_445 ?
O13 K1 O13 141.4(7) 31_566 35_445 ?
O1W K1 O2 120.7(8) 11_566 35_445 ?
O1W K1 O2 61.8(8) . 35_445 ?
O1 K1 O2 64.2(4) 11_566 35_445 ?
O1 K1 O2 130.8(5) . 35_445 ?
O2W K1 O2 82.1(4) . 35_445 ?
O13 K1 O2 117.7(5) 31_566 35_445 ?
O13 K1 O2 56.3(4) 35_445 35_445 ?
O1W K1 O2 61.8(8) 11_566 31_566 ?
O1W K1 O2 120.7(8) . 31_566 ?
O1 K1 O2 130.8(5) 11_566 31_566 ?
O1 K1 O2 64.2(4) . 31_566 ?
O2W K1 O2 82.1(4) . 31_566 ?
O13 K1 O2 56.3(4) 31_566 31_566 ?
O13 K1 O2 117.7(5) 35_445 31_566 ?
O2 K1 O2 164.2(7) 35_445 31_566 ?
O1W K1 W2 97.4(8) 11_566 35_445 ?
O1W K1 W2 87.7(8) . 35_445 ?
O1 K1 W2 70.9(3) 11_566 35_445 ?
O1 K1 W2 145.1(4) . 35_445 ?
O2W K1 W2 71.97(13) . 35_445 ?
O13 K1 W2 131.2(4) 31_566 35_445 ?
O13 K1 W2 30.3(3) 35_445 35_445 ?
O2 K1 W2 26.3(3) 35_445 35_445 ?
O2 K1 W2 144.3(4) 31_566 35_445 ?
O1W K1 W2 87.7(8) 11_566 31_566 ?
O1W K1 W2 97.4(8) . 31_566 ?
O1 K1 W2 145.1(4) 11_566 31_566 ?
O1 K1 W2 70.9(3) . 31_566 ?
O2W K1 W2 71.97(13) . 31_566 ?
O13 K1 W2 30.3(3) 31_566 31_566 ?
O13 K1 W2 131.2(4) 35_445 31_566 ?
O2 K1 W2 144.3(4) 35_445 31_566 ?
O2 K1 W2 26.3(3) 31_566 31_566 ?
W2 K1 W2 143.9(3) 35_445 31_566 ?
O1W K1 Cs1 150.2(9) 11_566 34 ?
O1W K1 Cs1 45.5(8) . 34 ?
O1 K1 Cs1 108.5(3) 11_566 34 ?
O1 K1 Cs1 128.1(3) . 34 ?
O2W K1 Cs1 54.18(10) . 34 ?
O13 K1 Cs1 67.3(3) 31_566 34 ?
O13 K1 Cs1 90.0(3) 35_445 34 ?
O2 K1 Cs1 51.6(3) 35_445 34 ?
O2 K1 Cs1 117.4(4) 31_566 34 ?
W2 K1 Cs1 65.69(9) 35_445 34 ?
W2 K1 Cs1 92.83(13) 31_566 34 ?
K1 O1W Cs1 99.3(11) . 34 ?
K1 O1W Cs2 103.1(11) . 12_556 ?
Cs1 O1W Cs2 137.8(12) 34 12_556 ?
K1 O2W Cs1 86.6(7) . 34 ?
K1 O2W Cs1 86.6(7) . 33_556 ?
Cs1 O2W Cs1 173.3(13) 34 33_556 ?
Cs2 O3W Cs2 2.5(6) . 12_556 ?
Cs2 O3W Cs1 151(2) . 3_565 ?
Cs2 O3W Cs1 150.6(16) 12_556 3_565 ?

loop_
_geom_bond_atom_site_label_1
_geom_bond_atom_site_label_2
_geom_bond_distance
_geom_bond_site_symmetry_2
_geom_bond_publ_flag
W1 O1 1.711(13) . ?
W1 O7 1.885(13) . ?
W1 O9 1.890(13) . ?
W1 O8 1.929(12) . ?
W1 O7 1.950(13) 2_665 ?
W1 O5 2.265(12) . ?
W1 Cs2 4.380(4) 12_556 ?
W2 O2 1.701(16) . ?
W2 O13 1.904(16) . ?
W2 O10 1.905(15) . ?
W2 O9 1.922(13) . ?
W2 O11 1.944(15) . ?
W2 O6 2.258(14) . ?
W2 K1 3.721(3) 31_566 ?
W2 Cs1 4.396(3) 3_565 ?
W3 O3 1.719(15) . ?
W3 O11 1.882(15) 2_665 ?
W3 O8 1.889(12) . ?
W3 O10 1.928(15) . ?
W3 O12 1.945(16) . ?
W3 O6 2.235(13) . ?
W3 Cs2 4.039(3) 31_566 ?
W3 Cs2 4.516(3) 30_465 ?
W4 O4 1.724(16) . ?
W4 O14 1.874(15) 2_665 ?
W4 O12 1.902(16) . ?
W4 O14 1.942(15) . ?
W4 O13 1.968(16) . ?
W4 O6 2.240(14) . ?
W4 Cs2 4.150(4) 30_465 ?
W4 Cs1 4.154(3) 4_566 ?
W4 Cs1 4.389(3) 6_556 ?
Al1 O5 1.72(2) . ?
Al1 O6 1.736(14) . ?
Al1 O6 1.736(15) 3_565 ?
Al1 O6 1.736(14) 2_665 ?
O1 K1 2.752(15) . ?
O1 Cs2 3.196(13) . ?
O1 Cs2 3.258(13) 12_556 ?
O2 K1 2.914(16) 31_566 ?
O2 Cs1 3.400(16) 3_565 ?
O3 Cs1 3.085(18) . ?
O3 Cs1 3.380(17) 33_556 ?
O3 Cs2 3.436(18) 31_566 ?
O4 Cs1 3.227(16) 29_455 ?
O4 Cs1 3.313(19) 4_566 ?
O4 Cs2 3.65(2) 30_465 ?
O4 Cs1 3.683(18) 6_556 ?
O5 W1 2.265(12) 3_565 ?
O5 W1 2.265(12) 2_665 ?
O7 W1 1.950(13) 3_565 ?
O7 Cs2 3.297(13) . ?
O9 Cs2 3.653(13) . ?
O10 Cs2 3.542(15) 31_566 ?
O11 W3 1.882(15) 3_565 ?
O11 Cs1 3.624(14) 3_565 ?
O12 Cs2 3.243(17) 30_465 ?
O12 Cs2 3.346(16) 31_566 ?
O13 K1 2.902(16) 31_566 ?
O14 W4 1.874(15) 3_565 ?
O14 Cs1 3.457(16) 4_566 ?
Cs1 O1W 3.13(4) 28 ?
Cs1 O4 3.227(16) 35_445 ?
Cs1 O4 3.313(19) 4_456 ?
Cs1 O3W 3.35(5) 2_665 ?
Cs1 O3 3.380(17) 32_446 ?
Cs1 O2 3.400(16) 2_665 ?
Cs1 O14 3.457(16) 4_456 ?
Cs1 O2W 3.516(4) 32_446 ?
Cs1 O11 3.624(14) 2_665 ?
Cs1 O4 3.683(18) 6_556 ?
Cs1 Cs1 3.933(4) 33_556 ?
Cs2 Cs2 1.364(9) 12_556 ?
Cs2 O3W 1.85(6) . ?
Cs2 O3W 3.21(6) 12_556 ?
Cs2 O12 3.243(17) 36_565 ?
Cs2 O1 3.257(13) 12_556 ?
Cs2 O12 3.346(17) 31_566 ?
Cs2 O1W 3.39(3) 12_556 ?
Cs2 O3 3.436(18) 31_566 ?
Cs2 O10 3.542(15) 31_566 ?
Cs2 O4 3.65(2) 36_565 ?
K1 O1W 2.53(3) 11_566 ?
K1 O1W 2.53(3) . ?
K1 O1 2.752(15) 11_566 ?
K1 O2W 2.74(4) . ?
K1 O13 2.902(17) 31_566 ?
K1 O13 2.902(17) 35_445 ?
K1 O2 2.913(16) 35_445 ?
K1 O2 2.914(16) 31_566 ?
K1 W2 3.721(3) 35_445 ?
K1 W2 3.721(3) 31_566 ?
K1 Cs1 4.329(6) 34 ?
O1W Cs1 3.13(4) 34 ?
O1W Cs2 3.39(3) 12_556 ?
O2W Cs1 3.516(4) 34 ?
O2W Cs1 3.516(4) 33_556 ?
O3W Cs2 3.21(6) 12_556 ?
O3W Cs1 3.35(5) 3_565 ?
